data_2217397
loop_
_publ_author_name
'Chun Yang'
'Ou-Yang Yan '
'Qing-Lun Wang'
'Dai-Zheng Liao'

_publ_section_title
Bis{\m-2-[(2-oxidobenzylidene)aminomethyl]phenolato-\k^3^<i>O</i>,<i>N</i>,<i>O</i>'}bis[(pyridine-\k<i>N</i>)zinc(II)]
_journal_coeditor_code AT2532
_journal_issue 2
_journal_name_full 'Acta Crystallographica Section E'
_journal_page_first m362
_journal_page_last m362
_journal_paper_doi 10.1107/S1600536808000962
_journal_volume 64
_journal_year 2008
_chemical_formula_iupac '[Zn2 (C14 H13 N O2)2 (C5 H5 N)2]'
_chemical_formula_moiety 'C38 H32 N4 O4 Zn2'
_chemical_formula_sum 'C38 H32 N4 O4 Zn2'
_chemical_formula_weight 739.42
_chemical_name_systematic
;
Bis{\m-2-[(2-oxidobenzylidene)aminomethyl]phenolato-
\k^3^<i>O</i>,<i>N</i>,<i>O</i>'}bis[(pyridine-\k<i>N</i>)zinc(II)]
;
_space_group_IT_number 14
_symmetry_cell_setting monoclinic
_symmetry_space_group_name_Hall '-P 2ybc'
_symmetry_space_group_name_H-M 'P 1 21/c 1'
_atom_sites_solution_hydrogens geom
_atom_sites_solution_primary direct
_atom_sites_solution_secondary difmap
_audit_creation_method SHELXL-97
_cell_angle_alpha 90.00
_cell_angle_beta 102.063(10)
_cell_angle_gamma 90.00
_cell_formula_units_Z 2
_cell_length_a 10.145(6)
_cell_length_b 13.806(8)
_cell_length_c 12.671(8)
_cell_measurement_reflns_used 2807
_cell_measurement_temperature 294(2)
_cell_measurement_theta_max 24.29
_cell_measurement_theta_min 2.53
_cell_volume 1735.5(18)
_computing_cell_refinement 'SAINT-NT (Bruker, 1998)'
_computing_data_collection 'SMART-NT (Bruker, 1998)'
_computing_data_reduction 'SAINT-NT (Bruker, 1998)'
_computing_molecular_graphics 'SHELXTL-NT (Sheldrick, 2008)'
_computing_publication_material 'SHELXTL-NT (Sheldrick, 2008)'
_computing_structure_refinement 'SHELXL97 (Sheldrick, 2008)'
_computing_structure_solution 'SHELXS97 (Sheldrick, 2008)'
_diffrn_ambient_temperature 294(2)
_diffrn_measured_fraction_theta_full 0.993
_diffrn_measured_fraction_theta_max 0.993
_diffrn_measurement_device_type 'Bruker SMART APEX CCD area-detector'
_diffrn_measurement_method '\f and \w'
_diffrn_radiation_monochromator graphite
_diffrn_radiation_source 'fine-focus sealed tube'
_diffrn_radiation_type MoK\a
_diffrn_radiation_wavelength 0.71073
_diffrn_reflns_av_R_equivalents 0.0555
_diffrn_reflns_av_sigmaI/netI 0.0656
_diffrn_reflns_limit_h_max 12
_diffrn_reflns_limit_h_min -12
_diffrn_reflns_limit_k_max 14
_diffrn_reflns_limit_k_min -17
_diffrn_reflns_limit_l_max 14
_diffrn_reflns_limit_l_min -15
_diffrn_reflns_number 9656
_diffrn_reflns_theta_full 26.47
_diffrn_reflns_theta_max 26.47
_diffrn_reflns_theta_min 2.05
_exptl_absorpt_coefficient_mu 1.427
_exptl_absorpt_correction_T_max 1.000000
_exptl_absorpt_correction_T_min 0.693350
_exptl_absorpt_correction_type multi-scan
_exptl_absorpt_process_details '(SADABS; Sheldrick, 1996)'
_exptl_crystal_colour yellow
_exptl_crystal_density_diffrn 1.415
_exptl_crystal_density_method 'not measured'
_exptl_crystal_description block
_exptl_crystal_F_000 760
_exptl_crystal_size_max 0.20
_exptl_crystal_size_mid 0.18
_exptl_crystal_size_min 0.12
_refine_diff_density_max 0.399
_refine_diff_density_min -0.317
_refine_ls_extinction_method none
_refine_ls_goodness_of_fit_ref 1.000
_refine_ls_hydrogen_treatment constr
_refine_ls_matrix_type full
_refine_ls_number_parameters 217
_refine_ls_number_reflns 3561
_refine_ls_number_restraints 0
_refine_ls_restrained_S_all 1.000
_refine_ls_R_factor_all 0.0683
_refine_ls_R_factor_gt 0.0361
_refine_ls_shift/su_max 0.001
_refine_ls_shift/su_mean 0.000
_refine_ls_structure_factor_coef Fsqd
_refine_ls_weighting_details 'calc w=1/[\s^2^(Fo^2^)+(0.0341P)^2^] where P=(Fo^2^+2Fc^2^)/3'
_refine_ls_weighting_scheme calc
_refine_ls_wR_factor_gt 0.0731
_refine_ls_wR_factor_ref 0.0840
_reflns_number_gt 2440
_reflns_number_total 3561
_reflns_threshold_expression I>2\s(I)
_cod_data_source_file at2532.cif
_cod_data_source_block I
_cod_original_sg_symbol_H-M 'P 21/c'
_cod_database_code 2217397
_cod_database_fobs_code 2217397

loop_
_symmetry_equiv_pos_as_xyz
'x, y, z'
'-x, y+1/2, -z+1/2'
'-x, -y, -z'
'x, -y-1/2, z-1/2'

loop_
_atom_site_type_symbol
_atom_site_label
_atom_site_fract_x
_atom_site_fract_y
_atom_site_fract_z
_atom_site_U_iso_or_equiv
_atom_site_adp_type
_atom_site_calc_flag
_atom_site_refinement_flags
_atom_site_occupancy
Zn Zn1 0.60866(3) 1.08479(2) 0.49115(2) 0.03166(11) Uani d . 1
O O1 0.46079(18) 1.05680(13) 0.56701(14) 0.0360(5) Uani d . 1
O O2 0.3413(2) 0.78111(13) 0.45886(14) 0.0444(5) Uani d . 1
N N1 0.4099(2) 0.87742(16) 0.66733(16) 0.0326(5) Uani d . 1
N N2 0.7965(2) 1.02458(17) 0.57069(17) 0.0356(6) Uani d . 1
C C1 0.4150(3) 1.09767(19) 0.6492(2) 0.0330(6) Uani d . 1
C C2 0.3621(3) 1.1911(2) 0.6419(2) 0.0422(7) Uani d . 1
H H2 0.3611 1.2278 0.5802 0.051 Uiso calc R 1
C C3 0.3106(3) 1.2300(2) 0.7263(3) 0.0531(9) Uani d . 1
H H3 0.2740 1.2920 0.7201 0.064 Uiso calc R 1
C C4 0.3136(3) 1.1771(2) 0.8189(3) 0.0550(9) Uani d . 1
H H4 0.2799 1.2035 0.8754 0.066 Uiso calc R 1
C C5 0.3670(3) 1.0849(2) 0.8273(2) 0.0492(8) Uani d . 1
H H5 0.3695 1.0497 0.8903 0.059 Uiso calc R 1
C C6 0.4171(3) 1.0433(2) 0.7438(2) 0.0351(7) Uani d . 1
C C7 0.4791(3) 0.9441(2) 0.7531(2) 0.0429(7) Uani d . 1
H H7A 0.5732 0.9494 0.7489 0.051 Uiso calc R 1
H H7B 0.4753 0.9170 0.8230 0.051 Uiso calc R 1
C C8 0.3665(3) 0.7963(2) 0.6971(2) 0.0351(7) Uani d . 1
H H8 0.3792 0.7859 0.7710 0.042 Uiso calc R 1
C C9 0.3000(3) 0.7197(2) 0.6279(2) 0.0340(6) Uani d . 1
C C10 0.2446(3) 0.6435(2) 0.6794(2) 0.0503(8) Uani d . 1
H H10 0.2511 0.6465 0.7536 0.060 Uiso calc R 1
C C11 0.1821(4) 0.5660(2) 0.6240(3) 0.0643(10) Uani d . 1
H H11 0.1460 0.5170 0.6597 0.077 Uiso calc R 1
C C12 0.1733(4) 0.5613(2) 0.5133(3) 0.0640(10) Uani d . 1
H H12 0.1308 0.5087 0.4745 0.077 Uiso calc R 1
C C13 0.2264(3) 0.6333(2) 0.4608(2) 0.0552(9) Uani d . 1
H H13 0.2191 0.6281 0.3866 0.066 Uiso calc R 1
C C14 0.2920(3) 0.7152(2) 0.5145(2) 0.0365(7) Uani d . 1
C C15 0.9071(3) 1.0806(2) 0.5933(2) 0.0446(7) Uani d . 1
H H15 0.8991 1.1462 0.5762 0.054 Uiso calc R 1
C C16 1.0325(3) 1.0443(3) 0.6410(2) 0.0561(9) Uani d . 1
H H16 1.1073 1.0849 0.6558 0.067 Uiso calc R 1
C C17 1.0448(3) 0.9487(3) 0.6659(3) 0.0607(10) Uani d . 1
H H17 1.1287 0.9229 0.6970 0.073 Uiso calc R 1
C C18 0.9335(3) 0.8906(3) 0.6452(3) 0.0603(9) Uani d . 1
H H18 0.9401 0.8251 0.6630 0.072 Uiso calc R 1
C C19 0.8101(3) 0.9309(2) 0.5970(2) 0.0461(8) Uani d . 1
H H19 0.7343 0.8913 0.5826 0.055 Uiso calc R 1

loop_
_atom_site_aniso_label
_atom_site_aniso_U_11
_atom_site_aniso_U_22
_atom_site_aniso_U_33
_atom_site_aniso_U_12
_atom_site_aniso_U_13
_atom_site_aniso_U_23
Zn1 0.02991(19) 0.03587(19) 0.03086(18) -0.00479(15) 0.01014(13) -0.00201(15)
O1 0.0333(11) 0.0390(11) 0.0407(11) -0.0073(8) 0.0192(9) -0.0102(9)
O2 0.0649(14) 0.0390(12) 0.0338(10) -0.0139(10) 0.0206(10) -0.0039(9)
N1 0.0330(13) 0.0348(13) 0.0293(12) 0.0030(10) 0.0044(10) -0.0020(10)
N2 0.0286(13) 0.0446(15) 0.0342(13) -0.0056(11) 0.0076(10) -0.0026(11)
C1 0.0239(14) 0.0372(16) 0.0392(16) -0.0080(12) 0.0096(12) -0.0133(13)
C2 0.0455(19) 0.0363(17) 0.0480(18) -0.0079(14) 0.0171(14) -0.0074(14)
C3 0.051(2) 0.0375(18) 0.073(2) 0.0010(15) 0.0197(18) -0.0152(17)
C4 0.060(2) 0.055(2) 0.059(2) -0.0088(17) 0.0321(18) -0.0267(18)
C5 0.056(2) 0.056(2) 0.0395(17) -0.0135(17) 0.0188(15) -0.0146(16)
C6 0.0332(16) 0.0377(16) 0.0336(15) -0.0057(13) 0.0050(12) -0.0114(13)
C7 0.0418(18) 0.0504(18) 0.0330(15) 0.0001(14) 0.0000(13) -0.0070(14)
C8 0.0325(16) 0.0437(18) 0.0291(14) 0.0082(13) 0.0064(12) 0.0048(13)
C9 0.0332(16) 0.0392(16) 0.0306(14) 0.0015(13) 0.0086(12) 0.0030(13)
C10 0.057(2) 0.056(2) 0.0392(17) -0.0067(17) 0.0138(15) 0.0105(16)
C11 0.073(3) 0.060(2) 0.064(2) -0.0266(19) 0.026(2) 0.0044(19)
C12 0.079(3) 0.054(2) 0.064(2) -0.0310(19) 0.025(2) -0.0107(18)
C13 0.075(2) 0.053(2) 0.0420(18) -0.0196(18) 0.0224(17) -0.0087(16)
C14 0.0387(17) 0.0359(16) 0.0376(16) -0.0031(13) 0.0142(13) -0.0022(13)
C15 0.0351(17) 0.054(2) 0.0463(17) -0.0098(15) 0.0123(14) -0.0063(15)
C16 0.0306(18) 0.086(3) 0.050(2) -0.0117(17) 0.0054(15) -0.008(2)
C17 0.0317(19) 0.098(3) 0.051(2) 0.0096(19) 0.0062(15) 0.012(2)
C18 0.052(2) 0.067(2) 0.062(2) 0.0123(18) 0.0121(17) 0.0219(18)
C19 0.0376(18) 0.053(2) 0.0483(18) -0.0027(15) 0.0095(14) 0.0083(15)

loop_
_atom_type_symbol
_atom_type_description
_atom_type_scat_dispersion_real
_atom_type_scat_dispersion_imag
_atom_type_scat_source
C C 0.0033 0.0016 ' International Tables Vol C Tables 4.2.6.8 and 6.1.1.4.'
H H 0.0000 0.0000 ' International Tables Vol C Tables 4.2.6.8 and 6.1.1.4.'
N N 0.0061 0.0033 ' International Tables Vol C Tables 4.2.6.8 and 6.1.1.4.'
O O 0.0106 0.0060 ' International Tables Vol C Tables 4.2.6.8 and 6.1.1.4.'
Zn Zn 0.2839 1.4301 ' International Tables Vol C Tables 4.2.6.8 and 6.1.1.4.'

loop_
_geom_angle_atom_site_label_1
_geom_angle_atom_site_label_2
_geom_angle_atom_site_label_3
_geom_angle_site_symmetry_1
_geom_angle_site_symmetry_3
_geom_angle
O1 Zn1 O2 . 3_676 101.29(8)
O1 Zn1 N1 . 3_676 127.04(8)
O2 Zn1 N1 3_676 3_676 92.31(8)
O1 Zn1 N2 . . 112.80(9)
O2 Zn1 N2 3_676 . 93.97(9)
N1 Zn1 N2 3_676 . 117.01(8)
O1 Zn1 O1 . 3_676 76.26(8)
O2 Zn1 O1 3_676 3_676 175.72(8)
N1 Zn1 O1 3_676 3_676 86.51(8)
N2 Zn1 O1 . 3_676 90.23(8)
C1 O1 Zn1 . . 135.25(16)
C1 O1 Zn1 . 3_676 120.19(15)
Zn1 O1 Zn1 . 3_676 103.74(8)
C14 O2 Zn1 . 3_676 125.11(17)
C8 N1 C7 . . 117.6(2)
C8 N1 Zn1 . 3_676 122.84(19)
C7 N1 Zn1 . 3_676 119.56(18)
C19 N2 C15 . . 117.8(3)
C19 N2 Zn1 . . 122.13(19)
C15 N2 Zn1 . . 120.0(2)
O1 C1 C2 . . 121.8(2)
O1 C1 C6 . . 119.1(2)
C2 C1 C6 . . 119.1(2)
C3 C2 C1 . . 120.5(3)
C3 C2 H2 . . 119.8
C1 C2 H2 . . 119.8
C4 C3 C2 . . 120.4(3)
C4 C3 H3 . . 119.8
C2 C3 H3 . . 119.8
C3 C4 C5 . . 119.6(3)
C3 C4 H4 . . 120.2
C5 C4 H4 . . 120.2
C4 C5 C6 . . 121.5(3)
C4 C5 H5 . . 119.2
C6 C5 H5 . . 119.2
C5 C6 C1 . . 119.0(3)
C5 C6 C7 . . 122.1(3)
C1 C6 C7 . . 118.9(2)
N1 C7 C6 . . 112.5(2)
N1 C7 H7A . . 109.1
C6 C7 H7A . . 109.1
N1 C7 H7B . . 109.1
C6 C7 H7B . . 109.1
H7A C7 H7B . . 107.8
N1 C8 C9 . . 127.0(3)
N1 C8 H8 . . 116.5
C9 C8 H8 . . 116.5
C10 C9 C14 . . 119.2(3)
C10 C9 C8 . . 116.3(2)
C14 C9 C8 . . 124.4(2)
C11 C10 C9 . . 122.3(3)
C11 C10 H10 . . 118.9
C9 C10 H10 . . 118.9
C10 C11 C12 . . 118.8(3)
C10 C11 H11 . . 120.6
C12 C11 H11 . . 120.6
C13 C12 C11 . . 120.6(3)
C13 C12 H12 . . 119.7
C11 C12 H12 . . 119.7
C12 C13 C14 . . 122.7(3)
C12 C13 H13 . . 118.6
C14 C13 H13 . . 118.6
O2 C14 C13 . . 119.3(2)
O2 C14 C9 . . 124.3(2)
C13 C14 C9 . . 116.4(3)
N2 C15 C16 . . 122.3(3)
N2 C15 H15 . . 118.8
C16 C15 H15 . . 118.8
C17 C16 C15 . . 119.1(3)
C17 C16 H16 . . 120.5
C15 C16 H16 . . 120.5
C16 C17 C18 . . 119.6(3)
C16 C17 H17 . . 120.2
C18 C17 H17 . . 120.2
C17 C18 C19 . . 118.8(3)
C17 C18 H18 . . 120.6
C19 C18 H18 . . 120.6
N2 C19 C18 . . 122.3(3)
N2 C19 H19 . . 118.8
C18 C19 H19 . . 118.8

loop_
_geom_bond_atom_site_label_1
_geom_bond_atom_site_label_2
_geom_bond_site_symmetry_2
_geom_bond_distance
Zn1 O1 . 1.9814(19)
Zn1 O2 3_676 1.988(2)
Zn1 N1 3_676 2.045(2)
Zn1 N2 . 2.129(2)
Zn1 O1 3_676 2.155(2)
O1 C1 . 1.349(3)
O1 Zn1 3_676 2.155(2)
O2 C14 . 1.313(3)
O2 Zn1 3_676 1.988(2)
N1 C8 . 1.288(3)
N1 C7 . 1.484(3)
N1 Zn1 3_676 2.045(2)
N2 C19 . 1.335(3)
N2 C15 . 1.344(3)
C1 C2 . 1.394(4)
C1 C6 . 1.411(4)
C2 C3 . 1.392(4)
C2 H2 . 0.9300
C3 C4 . 1.376(4)
C3 H3 . 0.9300
C4 C5 . 1.379(4)
C4 H4 . 0.9300
C5 C6 . 1.389(4)
C5 H5 . 0.9300
C6 C7 . 1.501(4)
C7 H7A . 0.9700
C7 H7B . 0.9700
C8 C9 . 1.448(4)
C8 H8 . 0.9300
C9 C10 . 1.415(4)
C9 C14 . 1.423(4)
C10 C11 . 1.362(4)
C10 H10 . 0.9300
C11 C12 . 1.389(4)
C11 H11 . 0.9300
C12 C13 . 1.368(4)
C12 H12 . 0.9300
C13 C14 . 1.413(4)
C13 H13 . 0.9300
C15 C16 . 1.383(4)
C15 H15 . 0.9300
C16 C17 . 1.357(5)
C16 H16 . 0.9300
C17 C18 . 1.366(5)
C17 H17 . 0.9300
C18 C19 . 1.390(4)
C18 H18 . 0.9300
C19 H19 . 0.9300

loop_
_geom_torsion_atom_site_label_1
_geom_torsion_atom_site_label_2
_geom_torsion_atom_site_label_3
_geom_torsion_atom_site_label_4
_geom_torsion_site_symmetry_1
_geom_torsion_site_symmetry_4
_geom_torsion
O2 Zn1 O1 C1 3_676 . -14.5(3)
N1 Zn1 O1 C1 3_676 . -116.1(2)
N2 Zn1 O1 C1 . . 84.8(3)
O1 Zn1 O1 C1 3_676 . 169.1(3)
O2 Zn1 O1 Zn1 3_676 3_676 176.41(8)
N1 Zn1 O1 Zn1 3_676 3_676 74.75(12)
N2 Zn1 O1 Zn1 . 3_676 -84.36(10)
O1 Zn1 O1 Zn1 3_676 3_676 0.0
O1 Zn1 N2 C19 . . 53.3(2)
O2 Zn1 N2 C19 3_676 . 157.3(2)
N1 Zn1 N2 C19 3_676 . -108.1(2)
O1 Zn1 N2 C19 3_676 . -21.9(2)
O1 Zn1 N2 C15 . . -128.6(2)
O2 Zn1 N2 C15 3_676 . -24.6(2)
N1 Zn1 N2 C15 3_676 . 70.0(2)
O1 Zn1 N2 C15 3_676 . 156.2(2)
Zn1 O1 C1 C2 . . 63.6(4)
Zn1 O1 C1 C2 3_676 . -128.6(2)
Zn1 O1 C1 C6 . . -118.3(2)
Zn1 O1 C1 C6 3_676 . 49.4(3)
O1 C1 C2 C3 . . 177.4(3)
C6 C1 C2 C3 . . -0.6(4)
C1 C2 C3 C4 . . 1.1(5)
C2 C3 C4 C5 . . -0.5(5)
C3 C4 C5 C6 . . -0.6(5)
C4 C5 C6 C1 . . 1.0(4)
C4 C5 C6 C7 . . 178.2(3)
O1 C1 C6 C5 . . -178.5(2)
C2 C1 C6 C5 . . -0.4(4)
O1 C1 C6 C7 . . 4.2(4)
C2 C1 C6 C7 . . -177.7(2)
C8 N1 C7 C6 . . -125.5(3)
Zn1 N1 C7 C6 3_676 . 56.0(3)
C5 C6 C7 N1 . . 122.3(3)
C1 C6 C7 N1 . . -60.5(3)
C7 N1 C8 C9 . . -178.2(2)
Zn1 N1 C8 C9 3_676 . 0.3(4)
N1 C8 C9 C10 . . -171.4(3)
N1 C8 C9 C14 . . 11.1(4)
C14 C9 C10 C11 . . -0.8(5)
C8 C9 C10 C11 . . -178.5(3)
C9 C10 C11 C12 . . 0.4(5)
C10 C11 C12 C13 . . 0.0(6)
C11 C12 C13 C14 . . -0.1(6)
Zn1 O2 C14 C13 3_676 . 162.6(2)
Zn1 O2 C14 C9 3_676 . -17.7(4)
C12 C13 C14 O2 . . 179.6(3)
C12 C13 C14 C9 . . -0.2(5)
C10 C9 C14 O2 . . -179.1(3)
C8 C9 C14 O2 . . -1.6(4)
C10 C9 C14 C13 . . 0.6(4)
C8 C9 C14 C13 . . 178.1(3)
C19 N2 C15 C16 . . 0.8(4)
Zn1 N2 C15 C16 . . -177.4(2)
N2 C15 C16 C17 . . 0.1(5)
C15 C16 C17 C18 . . -1.1(5)
C16 C17 C18 C19 . . 1.1(5)
C15 N2 C19 C18 . . -0.7(4)
Zn1 N2 C19 C18 . . 177.5(2)
C17 C18 C19 N2 . . -0.3(5)
